data_2227272
loop_
_publ_author_name
'Abdel-Aziz, Hatem A.'
'Bari, Ahmed'
'Ng, Seik Weng'

_publ_section_title
;
 3-Acetyl-5-methyl-1-(4-methylphenyl)-1<i>H</i>-pyrazole-4-carboxamide
;
_journal_coeditor_code BT5394
_journal_issue 11
_journal_name_full 'Acta Crystallographica Section E'
_journal_page_first o3010
_journal_paper_doi 10.1107/S1600536810043928
_journal_volume 66
_journal_year 2010
_chemical_formula_iupac 'C14 H15 N3 O2'
_chemical_formula_moiety 'C14 H15 N3 O2'
_chemical_formula_sum 'C14 H15 N3 O2'
_chemical_formula_weight 257.29
_chemical_name_systematic
;
3-Acetyl-5-methyl-1-(4-methylphenyl)-1<i>H</i>-pyrazole-4-carboxamide
;
_space_group_IT_number 2
_symmetry_cell_setting triclinic
_symmetry_space_group_name_Hall '-P 1'
_symmetry_space_group_name_H-M 'P -1'
_atom_sites_solution_hydrogens geom
_atom_sites_solution_primary direct
_atom_sites_solution_secondary difmap
_audit_creation_method SHELXL97
_cell_angle_alpha 103.295(2)
_cell_angle_beta 95.338(2)
_cell_angle_gamma 100.072(2)
_cell_formula_units_Z 2
_cell_length_a 5.0521(6)
_cell_length_b 10.4068(13)
_cell_length_c 12.6558(16)
_cell_measurement_reflns_used 1604
_cell_measurement_temperature 100(2)
_cell_measurement_theta_max 27.9
_cell_measurement_theta_min 3.0
_cell_volume 631.39(14)
_computing_cell_refinement 'SAINT (Bruker, 2009)'
_computing_data_collection 'APEX2 (Bruker, 2009)'
_computing_data_reduction 'SAINT (Bruker, 2009)'
_computing_molecular_graphics 'X-SEED (Barbour, 2001)'
_computing_publication_material 'publCIF (Westrip, 2010)'
_computing_structure_refinement 'SHELXL97 (Sheldrick, 2008)'
_computing_structure_solution 'SHELXS97 (Sheldrick, 2008)'
_diffrn_ambient_temperature 100(2)
_diffrn_measured_fraction_theta_full 0.989
_diffrn_measured_fraction_theta_max 0.989
_diffrn_measurement_device_type 'Bruker SMART APEX'
_diffrn_measurement_method \w
_diffrn_radiation_monochromator graphite
_diffrn_radiation_source 'fine-focus sealed tube'
_diffrn_radiation_type MoK\a
_diffrn_radiation_wavelength 0.71073
_diffrn_reflns_av_R_equivalents 0.0295
_diffrn_reflns_av_sigmaI/netI 0.0523
_diffrn_reflns_limit_h_max 6
_diffrn_reflns_limit_h_min -6
_diffrn_reflns_limit_k_max 13
_diffrn_reflns_limit_k_min -13
_diffrn_reflns_limit_l_max 15
_diffrn_reflns_limit_l_min -16
_diffrn_reflns_number 6045
_diffrn_reflns_theta_full 27.50
_diffrn_reflns_theta_max 27.50
_diffrn_reflns_theta_min 1.67
_diffrn_standards_decay_% 0
_diffrn_standards_interval_count 0
_diffrn_standards_interval_time 0
_diffrn_standards_number 0
_exptl_absorpt_coefficient_mu 0.093
_exptl_absorpt_correction_type none
_exptl_crystal_colour yellow
_exptl_crystal_density_diffrn 1.353
_exptl_crystal_density_method 'not measured'
_exptl_crystal_description prism
_exptl_crystal_F_000 272
_exptl_crystal_size_max 0.30
_exptl_crystal_size_mid 0.06
_exptl_crystal_size_min 0.03
_refine_diff_density_max 0.289
_refine_diff_density_min -0.344
_refine_ls_extinction_method none
_refine_ls_goodness_of_fit_ref 1.029
_refine_ls_hydrogen_treatment mixed
_refine_ls_matrix_type full
_refine_ls_number_parameters 230
_refine_ls_number_reflns 2873
_refine_ls_number_restraints 5
_refine_ls_restrained_S_all 1.028
_refine_ls_R_factor_all 0.0821
_refine_ls_R_factor_gt 0.0498
_refine_ls_shift/su_max 0.001
_refine_ls_shift/su_mean 0.001
_refine_ls_structure_factor_coef Fsqd
_refine_ls_weighting_details 'calc w = 1/[\s^2^(Fo^2^)+(0.0719P)^2^+0.3595P] where P=(Fo^2^+2Fc^2^)/3'
_refine_ls_weighting_scheme calc
_refine_ls_wR_factor_gt 0.1224
_refine_ls_wR_factor_ref 0.1524
_reflns_number_gt 2002
_reflns_number_total 2873
_reflns_threshold_expression I>2\s(I)
_cod_data_source_file bt5394.cif
_cod_data_source_block I
_cod_original_cell_volume 631.39(13)
_cod_database_code 2227272
_cod_database_fobs_code 2227272

loop_
_symmetry_equiv_pos_as_xyz
'x, y, z'
'-x, -y, -z'

loop_
_atom_site_type_symbol
_atom_site_label
_atom_site_fract_x
_atom_site_fract_y
_atom_site_fract_z
_atom_site_U_iso_or_equiv
_atom_site_adp_type
_atom_site_calc_flag
_atom_site_refinement_flags
_atom_site_occupancy
_atom_site_disorder_assembly
_atom_site_disorder_group
O O1 -0.1305(3) 0.14044(15) 0.52867(12) 0.0268(4) Uani d . 1 . .
O O2 0.6699(3) 0.4493(2) 0.61411(15) 0.0452(5) Uani d . 1 A .
N N1 0.4515(3) 0.23144(16) 0.84070(13) 0.0174(4) Uani d . 1 A .
N N2 0.2167(3) 0.15038(17) 0.78625(14) 0.0184(4) Uani d . 1 A .
N N3 0.2489(4) 0.3669(2) 0.52691(17) 0.0345(5) Uani d D 1 A .
C C1 0.5330(4) 0.23207(19) 0.95263(16) 0.0172(4) Uani d . 1 . .
C C2 0.5929(9) 0.1193(4) 0.9788(3) 0.0224(9) Uani d P 0.50 A 1
H H2 0.5835 0.0389 0.9235 0.027 Uiso calc PR 0.50 A 1
C C3 0.6675(9) 0.1253(4) 1.0878(4) 0.0255(10) Uani d P 0.50 A 1
H H3 0.7061 0.0467 1.1069 0.031 Uiso calc PR 0.50 A 1
C C4 0.6885(4) 0.2436(2) 1.17193(17) 0.0232(5) Uani d . 1 . .
C C5 0.6121(8) 0.3527(4) 1.1393(3) 0.0199(8) Uani d P 0.50 A 1
H H5 0.6103 0.4322 1.1939 0.024 Uiso calc PR 0.50 A 1
C C6 0.5386(8) 0.3491(4) 1.0303(3) 0.0210(8) Uani d P 0.50 A 1
H H6 0.4933 0.4257 1.0098 0.025 Uiso calc PR 0.50 A 1
C C7 0.7753(5) 0.2541(3) 1.2913(2) 0.0349(6) Uani d D 1 A .
H H7A 0.643(6) 0.288(4) 1.336(3) 0.088(13) Uiso d D 1 . .
H H7B 0.958(3) 0.309(3) 1.312(3) 0.064(10) Uiso d D 1 . .
H H7C 0.782(6) 0.1647(16) 1.302(3) 0.058(9) Uiso d D 1 . .
C C8 0.8281(4) 0.4154(2) 0.82810(17) 0.0206(4) Uani d . 1 A .
H H8A 0.9078 0.3966 0.8951 0.031 Uiso calc R 1 . .
H H8B 0.7935 0.5072 0.8451 0.031 Uiso calc R 1 . .
H H8C 0.9542 0.4070 0.7737 0.031 Uiso calc R 1 . .
C C9 0.5672(4) 0.31710(19) 0.78304(17) 0.0185(4) Uani d . 1 . .
C C10 0.3949(4) 0.29140(19) 0.68544(16) 0.0179(4) Uani d . 1 A .
C C11 0.1794(4) 0.18543(19) 0.69107(16) 0.0172(4) Uani d . 1 . .
C C12 -0.0704(4) 0.1115(2) 0.61502(17) 0.0187(4) Uani d . 1 A .
C C13 -0.2497(4) 0.0000(2) 0.64740(18) 0.0219(5) Uani d . 1 . .
H H13A -0.4213 -0.0288 0.5975 0.033 Uiso calc R 1 A .
H H13B -0.2862 0.0325 0.7226 0.033 Uiso calc R 1 . .
H H13C -0.1586 -0.0764 0.6432 0.033 Uiso calc R 1 . .
C C14 0.4481(4) 0.3732(2) 0.60424(17) 0.0201(4) Uani d . 1 . .
C C2' 0.7886(8) 0.2071(4) 0.9862(4) 0.0223(9) Uani d P 0.50 A 2
H H2' 0.9071 0.1855 0.9337 0.027 Uiso calc PR 0.50 A 2
C C3' 0.8673(8) 0.2140(4) 1.0949(4) 0.0245(9) Uani d P 0.50 A 2
H H3' 1.0412 0.1989 1.1178 0.029 Uiso calc PR 0.50 A 2
C C5' 0.4431(9) 0.2659(5) 1.1399(4) 0.0268(10) Uani d P 0.50 A 2
H H5' 0.3240 0.2862 1.1923 0.032 Uiso calc PR 0.50 A 2
C C6' 0.3625(9) 0.2593(4) 1.0304(3) 0.0226(9) Uani d P 0.50 A 2
H H6' 0.1872 0.2738 1.0088 0.027 Uiso calc PR 0.50 A 2
H H31 0.093(4) 0.311(3) 0.522(3) 0.059(9) Uiso d D 1 . .
H H32 0.280(6) 0.422(2) 0.484(2) 0.051(9) Uiso d D 1 . .

loop_
_atom_site_aniso_label
_atom_site_aniso_U_11
_atom_site_aniso_U_22
_atom_site_aniso_U_33
_atom_site_aniso_U_12
_atom_site_aniso_U_13
_atom_site_aniso_U_23
O1 0.0255(8) 0.0296(8) 0.0230(8) -0.0029(6) -0.0035(6) 0.0114(6)
O2 0.0267(9) 0.0648(13) 0.0474(12) -0.0126(8) -0.0049(8) 0.0411(10)
N1 0.0167(8) 0.0169(8) 0.0174(9) 0.0004(6) -0.0008(6) 0.0054(7)
N2 0.0151(8) 0.0192(8) 0.0191(9) 0.0005(6) -0.0009(7) 0.0048(7)
N3 0.0266(10) 0.0430(13) 0.0344(12) -0.0089(9) -0.0065(9) 0.0266(10)
C1 0.0174(9) 0.0174(9) 0.0161(10) 0.0000(7) -0.0006(7) 0.0063(8)
C2 0.027(2) 0.0164(19) 0.019(2) -0.0017(16) -0.0016(17) 0.0004(16)
C3 0.034(2) 0.018(2) 0.025(2) -0.0007(17) -0.0039(18) 0.0129(17)
C4 0.0245(10) 0.0233(11) 0.0194(11) -0.0038(8) -0.0009(8) 0.0087(8)
C5 0.0180(19) 0.022(2) 0.017(2) 0.0020(16) 0.0031(15) 0.0010(16)
C6 0.0204(19) 0.023(2) 0.020(2) 0.0039(16) 0.0012(16) 0.0069(16)
C7 0.0383(14) 0.0406(15) 0.0241(13) -0.0015(11) -0.0047(11) 0.0154(11)
C8 0.0189(10) 0.0205(10) 0.0220(11) 0.0012(8) 0.0013(8) 0.0072(8)
C9 0.0189(10) 0.0161(9) 0.0211(10) 0.0039(8) 0.0038(8) 0.0053(8)
C10 0.0187(9) 0.0174(10) 0.0175(10) 0.0036(8) 0.0033(8) 0.0039(8)
C11 0.0169(9) 0.0164(9) 0.0186(10) 0.0037(7) 0.0031(8) 0.0043(8)
C12 0.0175(9) 0.0183(10) 0.0204(11) 0.0043(8) 0.0032(8) 0.0043(8)
C13 0.0200(10) 0.0219(10) 0.0221(11) -0.0017(8) 0.0005(8) 0.0076(8)
C14 0.0207(10) 0.0190(10) 0.0213(11) 0.0033(8) 0.0040(8) 0.0067(8)
C2' 0.0161(19) 0.026(2) 0.026(2) 0.0033(16) 0.0012(16) 0.0100(17)
C3' 0.0155(19) 0.029(2) 0.028(2) -0.0003(16) -0.0057(17) 0.0122(18)
C5' 0.033(2) 0.026(2) 0.020(2) 0.0043(19) 0.0007(18) 0.0058(18)
C6' 0.026(2) 0.021(2) 0.022(2) 0.0069(17) -0.0035(17) 0.0092(17)

loop_
_atom_type_symbol
_atom_type_description
_atom_type_scat_dispersion_real
_atom_type_scat_dispersion_imag
_atom_type_scat_source
C C 0.0033 0.0016 'International Tables Vol C Tables 4.2.6.8 and 6.1.1.4'
H H 0.0000 0.0000 'International Tables Vol C Tables 4.2.6.8 and 6.1.1.4'
N N 0.0061 0.0033 'International Tables Vol C Tables 4.2.6.8 and 6.1.1.4'
O O 0.0106 0.0060 'International Tables Vol C Tables 4.2.6.8 and 6.1.1.4'

loop_
_geom_angle_atom_site_label_1
_geom_angle_atom_site_label_2
_geom_angle_atom_site_label_3
_geom_angle_site_symmetry_1
_geom_angle_site_symmetry_3
_geom_angle
_geom_angle_publ_flag
N2 N1 C9 . . 112.79(16) ?
N2 N1 C1 . . 119.30(15) ?
C9 N1 C1 . . 127.38(16) ?
C11 N2 N1 . . 105.11(15) ?
C14 N3 H31 . . 119(2) ?
C14 N3 H32 . . 117(2) ?
H31 N3 H32 . . 124(3) ?
C2 C1 C6 . . 122.6(3) ?
C2 C1 C6' . . 96.6(3) ?
C6 C1 C6' . . 50.4(3) ?
C2 C1 C2' . . 51.4(3) ?
C6 C1 C2' . . 99.4(3) ?
C6' C1 C2' . . 118.4(3) ?
C2 C1 N1 . . 120.7(2) ?
C6 C1 N1 . . 116.7(2) ?
C6' C1 N1 . . 120.4(2) ?
C2' C1 N1 . . 121.1(2) ?
C1 C2 C3 . . 118.2(4) ?
C1 C2 H2 . . 120.9 ?
C3 C2 H2 . . 120.9 ?
C2 C3 C4 . . 122.5(4) ?
C2 C3 H3 . . 118.8 ?
C4 C3 H3 . . 118.8 ?
C5' C4 C3' . . 120.3(3) ?
C5 C4 C3 . . 115.9(3) ?
C5' C4 C7 . . 119.8(3) ?
C5 C4 C7 . . 120.3(3) ?
C3' C4 C7 . . 119.9(3) ?
C3 C4 C7 . . 123.7(3) ?
C6 C5 C4 . . 122.4(4) ?
C6 C5 H5 . . 118.8 ?
C4 C5 H5 . . 118.8 ?
C1 C6 C5 . . 118.3(4) ?
C1 C6 H6 . . 120.9 ?
C5 C6 H6 . . 120.9 ?
C4 C7 H7A . . 111(2) ?
C4 C7 H7B . . 108(2) ?
H7A C7 H7B . . 114(3) ?
C4 C7 H7C . . 109.8(19) ?
H7A C7 H7C . . 106(3) ?
H7B C7 H7C . . 108(3) ?
C9 C8 H8A . . 109.5 ?
C9 C8 H8B . . 109.5 ?
H8A C8 H8B . . 109.5 ?
C9 C8 H8C . . 109.5 ?
H8A C8 H8C . . 109.5 ?
H8B C8 H8C . . 109.5 ?
N1 C9 C10 . . 106.38(17) ?
N1 C9 C8 . . 121.63(18) ?
C10 C9 C8 . . 131.98(18) ?
C9 C10 C11 . . 104.86(17) ?
C9 C10 C14 . . 121.36(17) ?
C11 C10 C14 . . 133.68(18) ?
N2 C11 C10 . . 110.85(17) ?
N2 C11 C12 . . 116.22(17) ?
C10 C11 C12 . . 132.92(18) ?
O1 C12 C11 . . 121.39(18) ?
O1 C12 C13 . . 120.63(18) ?
C11 C12 C13 . . 117.98(18) ?
C12 C13 H13A . . 109.5 ?
C12 C13 H13B . . 109.5 ?
H13A C13 H13B . . 109.5 ?
C12 C13 H13C . . 109.5 ?
H13A C13 H13C . . 109.5 ?
H13B C13 H13C . . 109.5 ?
O2 C14 N3 . . 121.8(2) ?
O2 C14 C10 . . 119.67(19) ?
N3 C14 C10 . . 118.44(18) ?
C3' C2' C1 . . 120.2(4) ?
C3' C2' H2' . . 119.9 ?
C1 C2' H2' . . 119.9 ?
C2' C3' C4 . . 119.6(4) ?
C2' C3' H3' . . 120.2 ?
C4 C3' H3' . . 120.2 ?
C4 C5' C6' . . 120.4(4) ?
C4 C5' H5' . . 119.8 ?
C6' C5' H5' . . 119.8 ?
C1 C6' C5' . . 121.1(4) ?
C1 C6' H6' . . 119.5 ?
C5' C6' H6' . . 119.5 ?

loop_
_geom_bond_atom_site_label_1
_geom_bond_atom_site_label_2
_geom_bond_site_symmetry_2
_geom_bond_distance
_geom_bond_publ_flag
O1 C12 . 1.224(2) ?
O2 C14 . 1.232(3) ?
N1 N2 . 1.351(2) ?
N1 C9 . 1.366(3) ?
N1 C1 . 1.436(3) ?
N2 C11 . 1.343(3) ?
N3 C14 . 1.319(3) ?
N3 H31 . 0.88(3) ?
N3 H32 . 0.89(3) ?
C1 C2 . 1.365(5) ?
C1 C6 . 1.372(5) ?
C1 C6' . 1.381(5) ?
C1 C2' . 1.408(4) ?
C2 C3 . 1.380(6) ?
C2 H2 . 0.9500 ?
C3 C4 . 1.412(5) ?
C3 H3 . 0.9500 ?
C4 C5' . 1.344(5) ?
C4 C5 . 1.395(5) ?
C4 C3' . 1.408(5) ?
C4 C7 . 1.507(3) ?
C5 C6 . 1.386(6) ?
C5 H5 . 0.9500 ?
C6 H6 . 0.9500 ?
C7 H7A . 0.980(10) ?
C7 H7B . 0.975(10) ?
C7 H7C . 0.977(10) ?
C8 C9 . 1.493(3) ?
C8 H8A . 0.9800 ?
C8 H8B . 0.9800 ?
C8 H8C . 0.9800 ?
C9 C10 . 1.386(3) ?
C10 C11 . 1.427(3) ?
C10 C14 . 1.492(3) ?
C11 C12 . 1.485(3) ?
C12 C13 . 1.502(3) ?
C13 H13A . 0.9800 ?
C13 H13B . 0.9800 ?
C13 H13C . 0.9800 ?
C2' C3' . 1.379(6) ?
C2' H2' . 0.9500 ?
C3' H3' . 0.9500 ?
C5' C6' . 1.390(6) ?
C5' H5' . 0.9500 ?
C6' H6' . 0.9500 ?

loop_
_geom_hbond_atom_site_label_D
_geom_hbond_atom_site_label_H
_geom_hbond_atom_site_label_A
_geom_hbond_site_symmetry_A
_geom_hbond_distance_DH
_geom_hbond_distance_HA
_geom_hbond_distance_DA
_geom_hbond_angle_DHA
_geom_hbond_publ_flag
N3 H31 O1 . 0.88(3) 1.95(2) 2.771(2) 154(3) yes
N3 H32 O2 2_666 0.89(3) 2.020(10) 2.906(3) 177(3) yes

loop_
_geom_torsion_atom_site_label_1
_geom_torsion_atom_site_label_2
_geom_torsion_atom_site_label_3
_geom_torsion_atom_site_label_4
_geom_torsion_site_symmetry_1
_geom_torsion_site_symmetry_2
_geom_torsion_site_symmetry_3
_geom_torsion_site_symmetry_4
_geom_torsion
_geom_torsion_publ_flag
C9 N1 N2 C11 . . . . -0.3(2) ?
C1 N1 N2 C11 . . . . 171.92(17) ?
N2 N1 C1 C2 . . . . 64.4(3) ?
C9 N1 C1 C2 . . . . -124.6(3) ?
N2 N1 C1 C6 . . . . -113.7(3) ?
C9 N1 C1 C6 . . . . 57.3(3) ?
N2 N1 C1 C6' . . . . -55.8(3) ?
C9 N1 C1 C6' . . . . 115.2(3) ?
N2 N1 C1 C2' . . . . 125.1(3) ?
C9 N1 C1 C2' . . . . -63.8(3) ?
C6 C1 C2 C3 . . . . -1.4(5) ?
C6' C1 C2 C3 . . . . -48.0(4) ?
C2' C1 C2 C3 . . . . 73.4(4) ?
N1 C1 C2 C3 . . . . -179.4(3) ?
C1 C2 C3 C4 . . . . -1.2(6) ?
C2 C3 C4 C5' . . . . 50.2(5) ?
C2 C3 C4 C5 . . . . 4.0(5) ?
C2 C3 C4 C3' . . . . -75.0(4) ?
C2 C3 C4 C7 . . . . -178.6(3) ?
C5' C4 C5 C6 . . . . -77.4(4) ?
C3' C4 C5 C6 . . . . 46.3(4) ?
C3 C4 C5 C6 . . . . -4.5(5) ?
C7 C4 C5 C6 . . . . 178.0(3) ?
C2 C1 C6 C5 . . . . 1.0(5) ?
C6' C1 C6 C5 . . . . 70.3(4) ?
C2' C1 C6 C5 . . . . -48.9(4) ?
N1 C1 C6 C5 . . . . 179.0(3) ?
C4 C5 C6 C1 . . . . 2.2(6) ?
N2 N1 C9 C10 . . . . 0.8(2) ?
C1 N1 C9 C10 . . . . -170.69(18) ?
N2 N1 C9 C8 . . . . -179.98(17) ?
C1 N1 C9 C8 . . . . 8.5(3) ?
N1 C9 C10 C11 . . . . -0.9(2) ?
C8 C9 C10 C11 . . . . -180.0(2) ?
N1 C9 C10 C14 . . . . 176.00(18) ?
C8 C9 C10 C14 . . . . -3.1(3) ?
N1 N2 C11 C10 . . . . -0.3(2) ?
N1 N2 C11 C12 . . . . -179.27(16) ?
C9 C10 C11 N2 . . . . 0.7(2) ?
C14 C10 C11 N2 . . . . -175.6(2) ?
C9 C10 C11 C12 . . . . 179.5(2) ?
C14 C10 C11 C12 . . . . 3.2(4) ?
N2 C11 C12 O1 . . . . 176.23(19) ?
C10 C11 C12 O1 . . . . -2.5(3) ?
N2 C11 C12 C13 . . . . -3.4(3) ?
C10 C11 C12 C13 . . . . 177.8(2) ?
C9 C10 C14 O2 . . . . 12.5(3) ?
C11 C10 C14 O2 . . . . -171.7(2) ?
C9 C10 C14 N3 . . . . -163.9(2) ?
C11 C10 C14 N3 . . . . 12.0(4) ?
C2 C1 C2' C3' . . . . -76.6(4) ?
C6 C1 C2' C3' . . . . 48.0(4) ?
C6' C1 C2' C3' . . . . -1.9(5) ?
N1 C1 C2' C3' . . . . 177.2(3) ?
C1 C2' C3' C4 . . . . 1.2(6) ?
C5' C4 C3' C2' . . . . -0.4(5) ?
C5 C4 C3' C2' . . . . -46.8(4) ?
C3 C4 C3' C2' . . . . 70.1(4) ?
C7 C4 C3' C2' . . . . -178.8(3) ?
C5 C4 C5' C6' . . . . 72.9(4) ?
C3' C4 C5' C6' . . . . 0.3(6) ?
C3 C4 C5' C6' . . . . -47.5(4) ?
C7 C4 C5' C6' . . . . 178.7(3) ?
C2 C1 C6' C5' . . . . 51.2(4) ?
C6 C1 C6' C5' . . . . -76.3(4) ?
C2' C1 C6' C5' . . . . 1.8(5) ?
N1 C1 C6' C5' . . . . -177.3(3) ?
C4 C5' C6' C1 . . . . -1.0(6) ?
